data_7001550
loop_
_publ_author_name
'Ruiz, Jos\'e'
'Vicente, Consuelo'
'de Haro, Concepci\'on'
'Bautista, Delia'

_publ_section_title
;
 A novel ruthenium(ii) arene based intercalator with potent anticancer
 activity
;
_journal_issue 26
_journal_name_full 'Dalton Transactions'
_journal_page_first 5071
_journal_page_last 5073
_journal_paper_doi 10.1039/b907296a
_journal_year 2009
_chemical_formula_sum 'C25 H25 Cl7 N2 Ru'
_chemical_formula_weight 702.69
_chemical_name_systematic
;
?
;
_space_group_IT_number 2
_symmetry_cell_setting triclinic
_symmetry_space_group_name_Hall '-P 1'
_symmetry_space_group_name_H-M 'P -1'
_atom_sites_solution_hydrogens geom
_atom_sites_solution_primary direct
_atom_sites_solution_secondary difmap
_audit_creation_method SHELXL-97
_cell_angle_alpha 92.316(2)
_cell_angle_beta 105.858(2)
_cell_angle_gamma 118.575(2)
_cell_formula_units_Z 2
_cell_length_a 10.0644(5)
_cell_length_b 10.3143(5)
_cell_length_c 16.2930(7)
_cell_measurement_reflns_used 5395
_cell_measurement_temperature 100(2)
_cell_measurement_theta_max 28.09
_cell_measurement_theta_min 2.35
_cell_volume 1399.17(12)
_computing_cell_refinement 'Bruker SAINT'
_computing_data_collection 'Bruker SMART'
_computing_data_reduction 'Bruker SAINT'
_computing_molecular_graphics 'Bruker SHELXTL'
_computing_publication_material 'Bruker SHELXTL'
_computing_structure_refinement 'SHELXL-97 (Sheldrick, 1997)'
_computing_structure_solution 'SHELXS-97 (Sheldrick, 1990)'
_diffrn_ambient_temperature 100(2)
_diffrn_detector_area_resol_mean 8.26
_diffrn_measured_fraction_theta_full 0.993
_diffrn_measured_fraction_theta_max 0.905
_diffrn_measurement_device_type 'Bruker SMART APEX CCD'
_diffrn_measurement_method \w-scan
_diffrn_radiation_monochromator graphite
_diffrn_radiation_source 'fine-focus sealed tube'
_diffrn_radiation_type MoK\a
_diffrn_radiation_wavelength 0.71073
_diffrn_reflns_av_R_equivalents 0.0165
_diffrn_reflns_av_sigmaI/netI 0.0211
_diffrn_reflns_limit_h_max 13
_diffrn_reflns_limit_h_min -13
_diffrn_reflns_limit_k_max 13
_diffrn_reflns_limit_k_min -13
_diffrn_reflns_limit_l_max 21
_diffrn_reflns_limit_l_min -21
_diffrn_reflns_number 16268
_diffrn_reflns_theta_full 26.00
_diffrn_reflns_theta_max 28.28
_diffrn_reflns_theta_min 2.30
_exptl_absorpt_coefficient_mu 1.248
_exptl_absorpt_correction_T_max 0.8447
_exptl_absorpt_correction_T_min 0.7487
_exptl_absorpt_correction_type multi-scan
_exptl_absorpt_process_details SADABS
_exptl_crystal_colour red
_exptl_crystal_density_diffrn 1.668
_exptl_crystal_density_method 'not measured'
_exptl_crystal_description prism
_exptl_crystal_F_000 704
_exptl_crystal_size_max 0.28
_exptl_crystal_size_mid 0.16
_exptl_crystal_size_min 0.14
_refine_diff_density_max 0.885
_refine_diff_density_min -0.630
_refine_diff_density_rms 0.069
_refine_ls_extinction_method none
_refine_ls_goodness_of_fit_ref 1.036
_refine_ls_hydrogen_treatment 'NH free, rigid methyls others riding'
_refine_ls_matrix_type full
_refine_ls_number_parameters 327
_refine_ls_number_reflns 6284
_refine_ls_number_restraints 0
_refine_ls_restrained_S_all 1.036
_refine_ls_R_factor_all 0.0254
_refine_ls_R_factor_gt 0.0235
_refine_ls_shift/su_max 0.002
_refine_ls_shift/su_mean 0.000
_refine_ls_structure_factor_coef Fsqd
_refine_ls_weighting_details 'calc w=1/[\s^2^(Fo^2^)+(0.0289P)^2^+1.0225P] where P=(Fo^2^+2Fc^2^)/3'
_refine_ls_weighting_scheme calc
_refine_ls_wR_factor_gt 0.0582
_refine_ls_wR_factor_ref 0.0591
_reflns_number_gt 5885
_reflns_number_total 6284
_reflns_threshold_expression >2sigma(I)
_cod_data_source_file b907296a.txt
_cod_data_source_block ruaas
_cod_original_cell_volume 1399.17(11)
_cod_database_code 7001550

loop_
_symmetry_equiv_pos_as_xyz
'x, y, z'
'-x, -y, -z'

loop_
_atom_site_label
_atom_site_type_symbol
_atom_site_fract_x
_atom_site_fract_y
_atom_site_fract_z
_atom_site_U_iso_or_equiv
_atom_site_adp_type
_atom_site_occupancy
_atom_site_symmetry_multiplicity
_atom_site_calc_flag
_atom_site_refinement_flags
_atom_site_disorder_assembly
_atom_site_disorder_group
Ru1 Ru 0.602174(15) 0.218565(14) 0.242495(8) 0.01228(5) Uani 1 1 d . . .
Cl1 Cl 0.85882(5) 0.41502(4) 0.23445(3) 0.01586(8) Uani 1 1 d . . .
N9 N 0.59609(18) 0.38452(16) 0.31527(9) 0.0150(3) Uani 1 1 d . . .
H09 H 0.549(2) 0.429(2) 0.2942(13) 0.016(5) Uiso 1 1 d . . .
N10 N 0.85441(19) 0.48220(17) 0.57529(10) 0.0175(3) Uani 1 1 d . . .
H01 H 0.918(3) 0.507(3) 0.6206(15) 0.021(6) Uiso 1 1 d . . .
C1 C 0.73508(19) 0.23116(18) 0.36680(11) 0.0143(3) Uani 1 1 d . . .
C2 C 0.8134(2) 0.15309(19) 0.39583(11) 0.0164(3) Uani 1 1 d . . .
H2 H 0.8067 0.0793 0.3555 0.020 Uiso 1 1 calc R . .
C3 C 0.9025(2) 0.1822(2) 0.48443(12) 0.0179(3) Uani 1 1 d . . .
H3 H 0.9526 0.1253 0.5028 0.022 Uiso 1 1 calc R . .
C4 C 0.9196(2) 0.2905(2) 0.54544(11) 0.0171(3) Uani 1 1 d . . .
H4 H 0.9823 0.3097 0.6047 0.020 Uiso 1 1 calc R . .
C5 C 0.8037(2) 0.6781(2) 0.61169(12) 0.0223(4) Uani 1 1 d . . .
H5 H 0.8649 0.6948 0.6710 0.027 Uiso 1 1 calc R . .
C6 C 0.7353(2) 0.7640(2) 0.58662(13) 0.0249(4) Uani 1 1 d . . .
H6 H 0.7494 0.8396 0.6290 0.030 Uiso 1 1 calc R . .
C7 C 0.6447(2) 0.7420(2) 0.49926(13) 0.0242(4) Uani 1 1 d . . .
H7 H 0.5992 0.8030 0.4825 0.029 Uiso 1 1 calc R . .
C8 C 0.6228(2) 0.6310(2) 0.43832(12) 0.0194(4) Uani 1 1 d . . .
H8 H 0.5605 0.6152 0.3794 0.023 Uiso 1 1 calc R . .
C9 C 0.67380(19) 0.42379(18) 0.39913(11) 0.0140(3) Uani 1 1 d . . .
C11 C 0.7830(2) 0.5652(2) 0.54942(11) 0.0173(3) Uani 1 1 d . . .
C12 C 0.6907(2) 0.54006(19) 0.46144(11) 0.0161(3) Uani 1 1 d . . .
C13 C 0.75130(19) 0.34083(18) 0.43025(11) 0.0134(3) Uani 1 1 d . . .
C14 C 0.8423(2) 0.37200(19) 0.51815(11) 0.0156(3) Uani 1 1 d . . .
C21 C 0.4348(2) -0.01971(19) 0.22897(11) 0.0158(3) Uani 1 1 d . . .
C22 C 0.3482(2) 0.0562(2) 0.20584(11) 0.0179(3) Uani 1 1 d . . .
H22 H 0.2775 0.0506 0.2358 0.021 Uiso 1 1 calc R . .
C23 C 0.3654(2) 0.1413(2) 0.13803(11) 0.0191(4) Uani 1 1 d . . .
H23 H 0.3023 0.1873 0.1223 0.023 Uiso 1 1 calc R . .
C24 C 0.4727(2) 0.1579(2) 0.09474(11) 0.0185(3) Uani 1 1 d . . .
C25 C 0.5658(2) 0.08648(19) 0.12135(11) 0.0170(3) Uani 1 1 d . . .
H25 H 0.6452 0.1017 0.0958 0.020 Uiso 1 1 calc R . .
C26 C 0.5435(2) -0.00510(19) 0.18382(11) 0.0160(3) Uani 1 1 d . . .
H26 H 0.6006 -0.0573 0.1961 0.019 Uiso 1 1 calc R . .
C27 C 0.4149(2) -0.1158(2) 0.29743(12) 0.0187(3) Uani 1 1 d . . .
H27 H 0.5190 -0.1121 0.3240 0.022 Uiso 1 1 calc R . .
C28 C 0.2872(2) -0.2800(2) 0.25284(14) 0.0277(4) Uani 1 1 d . . .
H28A H 0.1816 -0.2892 0.2311 0.042 Uiso 1 1 calc R . .
H28B H 0.2861 -0.3455 0.2949 0.042 Uiso 1 1 calc R . .
H28C H 0.3125 -0.3103 0.2040 0.042 Uiso 1 1 calc R . .
C29 C 0.3753(2) -0.0615(2) 0.37095(13) 0.0247(4) Uani 1 1 d . . .
H29A H 0.4543 0.0454 0.3955 0.037 Uiso 1 1 calc R . .
H29B H 0.3782 -0.1202 0.4165 0.037 Uiso 1 1 calc R . .
H29C H 0.2679 -0.0747 0.3480 0.037 Uiso 1 1 calc R . .
C30 C 0.5022(3) 0.2561(2) 0.02852(12) 0.0260(4) Uani 1 1 d . . .
H30A H 0.4481 0.3139 0.0283 0.039 Uiso 1 1 calc R . .
H30B H 0.4598 0.1928 -0.0293 0.039 Uiso 1 1 calc R . .
H30C H 0.6177 0.3256 0.0433 0.039 Uiso 1 1 calc R . .
C98 C 0.7945(2) 0.7070(2) 0.21590(12) 0.0226(4) Uani 1 1 d . . .
H98 H 0.8137 0.6292 0.2427 0.027 Uiso 1 1 calc R . .
Cl2 Cl 0.90028(7) 0.87515(6) 0.29486(4) 0.03622(13) Uani 1 1 d . . .
Cl3 Cl 0.86350(7) 0.73563(7) 0.12669(4) 0.03805(13) Uani 1 1 d . . .
Cl4 Cl 0.58646(6) 0.64057(6) 0.18206(3) 0.03104(11) Uani 1 1 d . . .
C99 C 0.9912(2) 0.2892(2) 0.08872(13) 0.0271(4) Uani 1 1 d . . .
H99 H 0.9711 0.3461 0.1303 0.033 Uiso 1 1 calc R . .
Cl5 Cl 1.19159(6) 0.39967(6) 0.09154(4) 0.03690(13) Uani 1 1 d . . .
Cl6 Cl 0.95918(8) 0.11895(8) 0.12103(5) 0.05248(18) Uani 1 1 d . . .
Cl7 Cl 0.85939(6) 0.25451(7) -0.01653(3) 0.03758(13) Uani 1 1 d . . .

loop_
_atom_site_aniso_label
_atom_site_aniso_U_11
_atom_site_aniso_U_22
_atom_site_aniso_U_33
_atom_site_aniso_U_23
_atom_site_aniso_U_13
_atom_site_aniso_U_12
Ru1 0.01287(7) 0.01270(7) 0.01159(7) 0.00120(5) 0.00352(5) 0.00713(5)
Cl1 0.01621(19) 0.01495(19) 0.01565(18) 0.00254(15) 0.00614(15) 0.00696(16)
N9 0.0173(7) 0.0159(7) 0.0148(7) 0.0035(5) 0.0050(6) 0.0108(6)
N10 0.0161(7) 0.0205(8) 0.0114(7) 0.0004(6) 0.0029(6) 0.0069(6)
C1 0.0124(7) 0.0128(8) 0.0152(8) 0.0033(6) 0.0053(6) 0.0042(6)
C2 0.0151(8) 0.0140(8) 0.0189(8) 0.0021(6) 0.0053(6) 0.0066(7)
C3 0.0150(8) 0.0178(8) 0.0213(9) 0.0083(7) 0.0060(7) 0.0083(7)
C4 0.0133(8) 0.0200(9) 0.0142(8) 0.0058(7) 0.0037(6) 0.0060(7)
C5 0.0187(9) 0.0230(9) 0.0189(9) -0.0033(7) 0.0067(7) 0.0063(7)
C6 0.0227(9) 0.0209(9) 0.0272(10) -0.0064(7) 0.0104(8) 0.0080(8)
C7 0.0232(9) 0.0222(9) 0.0301(10) 0.0001(8) 0.0106(8) 0.0130(8)
C8 0.0176(8) 0.0192(9) 0.0220(9) 0.0013(7) 0.0077(7) 0.0094(7)
C9 0.0125(7) 0.0129(8) 0.0164(8) 0.0031(6) 0.0072(6) 0.0050(6)
C11 0.0138(8) 0.0168(8) 0.0177(8) 0.0004(7) 0.0080(6) 0.0039(7)
C12 0.0141(8) 0.0153(8) 0.0179(8) 0.0016(6) 0.0077(6) 0.0057(7)
C13 0.0121(7) 0.0131(8) 0.0146(8) 0.0040(6) 0.0064(6) 0.0049(6)
C14 0.0139(8) 0.0147(8) 0.0156(8) 0.0040(6) 0.0073(6) 0.0042(6)
C21 0.0140(8) 0.0124(8) 0.0164(8) -0.0006(6) 0.0034(6) 0.0045(6)
C22 0.0124(8) 0.0185(8) 0.0188(8) -0.0020(7) 0.0035(6) 0.0064(7)
C23 0.0168(8) 0.0199(9) 0.0177(8) -0.0003(7) 0.0000(7) 0.0104(7)
C24 0.0200(9) 0.0179(8) 0.0129(8) -0.0012(6) 0.0011(6) 0.0087(7)
C25 0.0179(8) 0.0164(8) 0.0137(8) -0.0016(6) 0.0047(6) 0.0072(7)
C26 0.0151(8) 0.0138(8) 0.0166(8) -0.0011(6) 0.0034(6) 0.0068(7)
C27 0.0168(8) 0.0163(8) 0.0220(9) 0.0049(7) 0.0078(7) 0.0069(7)
C28 0.0284(10) 0.0172(9) 0.0323(11) 0.0050(8) 0.0123(8) 0.0066(8)
C29 0.0252(10) 0.0242(10) 0.0244(9) 0.0066(8) 0.0134(8) 0.0096(8)
C30 0.0357(11) 0.0273(10) 0.0160(9) 0.0056(7) 0.0055(8) 0.0183(9)
C98 0.0242(9) 0.0235(9) 0.0243(9) 0.0058(7) 0.0078(8) 0.0153(8)
Cl2 0.0420(3) 0.0298(3) 0.0321(3) -0.0031(2) -0.0003(2) 0.0221(2)
Cl3 0.0468(3) 0.0494(3) 0.0362(3) 0.0174(2) 0.0255(3) 0.0314(3)
Cl4 0.0235(2) 0.0337(3) 0.0375(3) 0.0173(2) 0.0090(2) 0.0157(2)
C99 0.0264(10) 0.0329(11) 0.0269(10) 0.0025(8) 0.0096(8) 0.0186(9)
Cl5 0.0229(2) 0.0263(3) 0.0526(3) -0.0072(2) 0.0068(2) 0.0100(2)
Cl6 0.0453(4) 0.0560(4) 0.0838(5) 0.0416(4) 0.0376(4) 0.0360(3)
Cl7 0.0282(3) 0.0511(3) 0.0261(3) 0.0027(2) 0.0059(2) 0.0168(2)

loop_
_atom_type_symbol
_atom_type_description
_atom_type_scat_dispersion_real
_atom_type_scat_dispersion_imag
_atom_type_scat_source
C C 0.0033 0.0016 'International Tables Vol C Tables 4.2.6.8 and 6.1.1.4'
H H 0.0000 0.0000 'International Tables Vol C Tables 4.2.6.8 and 6.1.1.4'
N N 0.0061 0.0033 'International Tables Vol C Tables 4.2.6.8 and 6.1.1.4'
Cl Cl 0.1484 0.1585 'International Tables Vol C Tables 4.2.6.8 and 6.1.1.4'
Ru Ru -1.2594 0.8363 'International Tables Vol C Tables 4.2.6.8 and 6.1.1.4'

loop_
_geom_angle_atom_site_label_1
_geom_angle_atom_site_label_2
_geom_angle_atom_site_label_3
_geom_angle
_geom_angle_site_symmetry_1
_geom_angle_site_symmetry_3
_geom_angle_publ_flag
C1 Ru1 N9 77.79(6) . . ?
C1 Ru1 C22 114.43(7) . . ?
N9 Ru1 C22 95.55(6) . . ?
C1 Ru1 C21 91.62(6) . . ?
N9 Ru1 C21 121.88(6) . . ?
C22 Ru1 C21 38.19(6) . . ?
C1 Ru1 C26 98.20(7) . . ?
N9 Ru1 C26 160.14(6) . . ?
C22 Ru1 C26 68.13(6) . . ?
C21 Ru1 C26 38.33(6) . . ?
C1 Ru1 C25 127.15(7) . . ?
N9 Ru1 C25 154.40(6) . . ?
C22 Ru1 C25 79.90(7) . . ?
C21 Ru1 C25 68.64(6) . . ?
C26 Ru1 C25 37.46(6) . . ?
C1 Ru1 C23 151.28(7) . . ?
N9 Ru1 C23 95.02(6) . . ?
C22 Ru1 C23 37.86(7) . . ?
C21 Ru1 C23 68.40(6) . . ?
C26 Ru1 C23 79.11(6) . . ?
C25 Ru1 C23 65.92(7) . . ?
C1 Ru1 C24 164.47(7) . . ?
N9 Ru1 C24 117.72(6) . . ?
C22 Ru1 C24 67.08(7) . . ?
C21 Ru1 C24 80.82(6) . . ?
C26 Ru1 C24 67.52(6) . . ?
C25 Ru1 C24 37.37(6) . . ?
C23 Ru1 C24 35.68(6) . . ?
C1 Ru1 Cl1 84.89(5) . . ?
N9 Ru1 Cl1 88.06(4) . . ?
C22 Ru1 Cl1 160.68(5) . . ?
C21 Ru1 Cl1 148.45(5) . . ?
C26 Ru1 Cl1 111.13(5) . . ?
C25 Ru1 Cl1 88.66(5) . . ?
C23 Ru1 Cl1 123.00(5) . . ?
C24 Ru1 Cl1 94.44(5) . . ?
C9 N9 Ru1 118.41(12) . . ?
C11 N10 C14 122.66(15) . . ?
C2 C1 C13 116.83(15) . . ?
C2 C1 Ru1 129.75(13) . . ?
C13 C1 Ru1 113.38(12) . . ?
C1 C2 C3 120.64(16) . . ?
C4 C3 C2 122.14(16) . . ?
C3 C4 C14 118.65(16) . . ?
C6 C5 C11 119.97(18) . . ?
C5 C6 C7 121.13(17) . . ?
C8 C7 C6 119.18(18) . . ?
C7 C8 C12 121.45(17) . . ?
N9 C9 C13 114.06(15) . . ?
N9 C9 C12 127.66(16) . . ?
C13 C9 C12 118.27(15) . . ?
N10 C11 C5 119.22(16) . . ?
N10 C11 C12 121.01(16) . . ?
C5 C11 C12 119.77(17) . . ?
C8 C12 C11 118.49(16) . . ?
C8 C12 C9 123.43(16) . . ?
C11 C12 C9 118.06(15) . . ?
C14 C13 C1 122.68(15) . . ?
C14 C13 C9 120.94(15) . . ?
C1 C13 C9 116.34(15) . . ?
N10 C14 C13 119.06(16) . . ?
N10 C14 C4 121.90(16) . . ?
C13 C14 C4 119.05(16) . . ?
C22 C21 C26 117.63(16) . . ?
C22 C21 C27 122.87(16) . . ?
C26 C21 C27 119.50(15) . . ?
C22 C21 Ru1 70.60(10) . . ?
C26 C21 Ru1 71.49(10) . . ?
C27 C21 Ru1 129.65(12) . . ?
C21 C22 C23 121.29(16) . . ?
C21 C22 Ru1 71.21(10) . . ?
C23 C22 Ru1 74.36(10) . . ?
C24 C23 C22 121.37(16) . . ?
C24 C23 Ru1 73.89(10) . . ?
C22 C23 Ru1 67.79(9) . . ?
C23 C24 C25 117.05(16) . . ?
C23 C24 C30 122.35(17) . . ?
C25 C24 C30 120.40(17) . . ?
C23 C24 Ru1 70.43(10) . . ?
C25 C24 Ru1 67.36(9) . . ?
C30 C24 Ru1 129.26(13) . . ?
C26 C25 C24 122.34(16) . . ?
C26 C25 Ru1 71.25(10) . . ?
C24 C25 Ru1 75.28(10) . . ?
C25 C26 C21 120.10(16) . . ?
C25 C26 Ru1 71.29(10) . . ?
C21 C26 Ru1 70.18(9) . . ?
C21 C27 C29 113.93(15) . . ?
C21 C27 C28 108.94(15) . . ?
C29 C27 C28 111.17(15) . . ?
Cl3 C98 Cl2 110.47(11) . . ?
Cl3 C98 Cl4 110.64(11) . . ?
Cl2 C98 Cl4 110.08(10) . . ?
Cl7 C99 Cl6 110.69(12) . . ?
Cl7 C99 Cl5 109.86(11) . . ?
Cl6 C99 Cl5 110.05(11) . . ?

loop_
_geom_bond_atom_site_label_1
_geom_bond_atom_site_label_2
_geom_bond_distance
_geom_bond_site_symmetry_2
_geom_bond_publ_flag
Ru1 C1 2.0592(17) . ?
Ru1 N9 2.0774(15) . ?
Ru1 C22 2.1643(17) . ?
Ru1 C21 2.1723(17) . ?
Ru1 C26 2.1897(17) . ?
Ru1 C25 2.1903(17) . ?
Ru1 C23 2.2512(17) . ?
Ru1 C24 2.2953(17) . ?
Ru1 Cl1 2.4483(4) . ?
N9 C9 1.308(2) . ?
N10 C11 1.371(2) . ?
N10 C14 1.376(2) . ?
C1 C2 1.388(2) . ?
C1 C13 1.418(2) . ?
C2 C3 1.407(2) . ?
C3 C4 1.378(3) . ?
C4 C14 1.406(2) . ?
C5 C6 1.373(3) . ?
C5 C11 1.410(2) . ?
C6 C7 1.405(3) . ?
C7 C8 1.376(3) . ?
C8 C12 1.410(2) . ?
C9 C13 1.434(2) . ?
C9 C12 1.453(2) . ?
C11 C12 1.413(2) . ?
C13 C14 1.399(2) . ?
C21 C22 1.419(2) . ?
C21 C26 1.432(2) . ?
C21 C27 1.513(2) . ?
C22 C23 1.435(3) . ?
C23 C24 1.394(3) . ?
C24 C25 1.440(2) . ?
C24 C30 1.501(3) . ?
C25 C26 1.406(2) . ?
C27 C29 1.526(3) . ?
C27 C28 1.535(3) . ?
C98 Cl3 1.753(2) . ?
C98 Cl2 1.761(2) . ?
C98 Cl4 1.7678(19) . ?
C99 Cl7 1.755(2) . ?
C99 Cl6 1.758(2) . ?
C99 Cl5 1.765(2) . ?

loop_
_geom_hbond_atom_site_label_D
_geom_hbond_atom_site_label_H
_geom_hbond_atom_site_label_A
_geom_hbond_distance_DH
_geom_hbond_distance_HA
_geom_hbond_distance_DA
_geom_hbond_angle_DHA
_geom_hbond_site_symmetry_A
C98 H98 Cl1 1.00 2.46 3.3775(19) 151.5 .
C99 H99 Cl1 1.00 2.53 3.497(2) 163.6 .
N10 H01 Cl1 0.77(2) 2.55(2) 3.3138(16) 176(2) 2_766
